data_1520447
loop_
_publ_author_name
'Siva Reddy, Alla'
'Kumara Swamy, K. C.'

_publ_section_title
;
 Use of Elemental Sulfur or Selenium in a Novel One-Pot Copper-Catalyzed
 Tandem Cyclization of Functionalized Ynamides Leading to Benzosultams.
;
_journal_issue 12
_journal_name_full 'Organic letters'
_journal_page_first 2996
_journal_page_last 2999
_journal_paper_doi 10.1021/acs.orglett.5b01287
_journal_volume 17
_journal_year 2015
_chemical_formula_sum 'C16 H14 F N O2 S2'
_chemical_formula_weight 335.40
_chemical_name_systematic
; 
 ? 
;
_space_group_IT_number 14
_symmetry_cell_setting monoclinic
_symmetry_space_group_name_Hall '-P 2ybc'
_symmetry_space_group_name_H-M 'P 1 21/c 1'
_atom_sites_solution_hydrogens geom
_atom_sites_solution_primary direct
_atom_sites_solution_secondary difmap
_audit_creation_method SHELXL-97
_cell_angle_alpha 90.00
_cell_angle_beta 92.391(9)
_cell_angle_gamma 90.00
_cell_formula_units_Z 4
_cell_length_a 15.7817(19)
_cell_length_b 13.0488(12)
_cell_length_c 7.2719(7)
_cell_measurement_reflns_used 1933
_cell_measurement_temperature 293(2)
_cell_measurement_theta_max 28.6530
_cell_measurement_theta_min 4.0530
_cell_volume 1496.2(3)
_computing_cell_refinement 'CrysAlisPro, Oxford Diffraction Ltd.'
_computing_data_collection 'CrysAlisPro, Oxford Diffraction Ltd.'
_computing_data_reduction 'CrysAlisPro, Oxford Diffraction Ltd.'
_computing_structure_refinement 'SHELXL-97 (Sheldrick, 1997)'
_computing_structure_solution 'SHELXS-97 (Sheldrick, 1990)'
_diffrn_ambient_temperature 293(2)
_diffrn_measured_fraction_theta_full 'ACTA 50'
_diffrn_measured_fraction_theta_max 0.999
_diffrn_measurement_device_type 'Xcalibur, Eos, Gemini'
_diffrn_measurement_method '\w scans'
_diffrn_radiation_monochromator graphite
_diffrn_radiation_source 'fine-focus sealed tube'
_diffrn_radiation_type MoK\a
_diffrn_radiation_wavelength 0.71073
_diffrn_reflns_av_R_equivalents 0.0393
_diffrn_reflns_av_sigmaI/netI 0.0580
_diffrn_reflns_limit_h_max 18
_diffrn_reflns_limit_h_min -17
_diffrn_reflns_limit_k_max 15
_diffrn_reflns_limit_k_min -15
_diffrn_reflns_limit_l_max 8
_diffrn_reflns_limit_l_min -8
_diffrn_reflns_number 5676
_diffrn_reflns_theta_full 'ACTA 50'
_diffrn_reflns_theta_max 24.99
_diffrn_reflns_theta_min 3.02
_diffrn_standards_decay_% none
_diffrn_standards_interval_count 'not applicable'
_diffrn_standards_interval_time 'not applicable'
_diffrn_standards_number 'not applicable'
_exptl_absorpt_coefficient_mu 0.372
_exptl_absorpt_correction_T_max 1.00000
_exptl_absorpt_correction_T_min 0.75453
_exptl_absorpt_correction_type multi-scan
_exptl_absorpt_process_details 'CrysAlisPro, Oxford Diffraction Ltd.'
_exptl_crystal_colour colorless
_exptl_crystal_density_diffrn 1.489
_exptl_crystal_density_method 'not measured'
_exptl_crystal_description blocks
_exptl_crystal_F_000 696
_exptl_crystal_size_max 0.24
_exptl_crystal_size_mid 0.16
_exptl_crystal_size_min 0.14
_refine_diff_density_max 1.464
_refine_diff_density_min -0.507
_refine_diff_density_rms 0.145
_refine_ls_extinction_method none
_refine_ls_goodness_of_fit_ref 1.172
_refine_ls_hydrogen_treatment constr
_refine_ls_matrix_type full
_refine_ls_number_parameters 201
_refine_ls_number_reflns 2638
_refine_ls_number_restraints 0
_refine_ls_restrained_S_all 1.172
_refine_ls_R_factor_all 0.1406
_refine_ls_R_factor_gt 0.1243
_refine_ls_shift/su_max 0.002
_refine_ls_shift/su_mean 0.000
_refine_ls_structure_factor_coef Fsqd
_refine_ls_weighting_details 'calc w=1/[\s^2^(Fo^2^)+(0.1051P)^2^+18.9833P] where P=(Fo^2^+2Fc^2^)/3'
_refine_ls_weighting_scheme calc
_refine_ls_wR_factor_gt 0.3279
_refine_ls_wR_factor_ref 0.3357
_reflns_number_gt 2092
_reflns_number_total 2638
_reflns_threshold_expression >2sigma(I)
_cod_data_source_file ol5b01287_si_002.cif
_cod_data_source_block compound-2g
_cod_depositor_comments 'Adding full bibliography for 1520446--1520450.cif.'
_cod_database_code 1520447

loop_
_symmetry_equiv_pos_as_xyz
'x, y, z'
'-x, y+1/2, -z+1/2'
'-x, -y, -z'
'x, -y-1/2, z-1/2'

loop_
_atom_site_label
_atom_site_type_symbol
_atom_site_fract_x
_atom_site_fract_y
_atom_site_fract_z
_atom_site_U_iso_or_equiv
_atom_site_adp_type
_atom_site_occupancy
_atom_site_symmetry_multiplicity
_atom_site_calc_flag
_atom_site_refinement_flags
S1 S 0.40130(14) 0.55691(17) 0.3101(3) 0.0314(6) Uani 1 1 d .
S2 S 0.20640(15) 0.52235(18) 0.1542(4) 0.0477(8) Uani 1 1 d .
O1 O 0.4904(4) 0.5556(5) 0.2915(10) 0.0455(18) Uani 1 1 d .
O2 O 0.3692(5) 0.5959(5) 0.4757(8) 0.0441(17) Uani 1 1 d .
C2 C 0.4106(6) 0.3490(7) 0.3068(11) 0.034(2) Uani 1 1 d .
H2 H 0.4670 0.3571 0.3467 0.041 Uiso 1 1 calc R
N1 N 0.3590(4) 0.6223(6) 0.1412(10) 0.0322(17) Uani 1 1 d .
C6 C 0.2789(6) 0.4218(7) 0.2049(12) 0.032(2) Uani 1 1 d .
C7 C 0.2683(6) 0.6346(7) 0.1507(12) 0.032(2) Uani 1 1 d .
C1 C 0.3612(6) 0.4337(6) 0.2728(12) 0.0309(19) Uani 1 1 d .
C5 C 0.2457(6) 0.3245(7) 0.1748(13) 0.036(2) Uani 1 1 d .
H5 H 0.1906 0.3165 0.1265 0.044 Uiso 1 1 calc R
C4 C 0.2951(7) 0.2392(7) 0.2169(13) 0.040(2) Uani 1 1 d .
F1 F -0.0697(4) 0.6983(7) 0.1372(14) 0.096(3) Uani 1 1 d .
C8 C 0.2365(6) 0.7292(7) 0.1431(12) 0.035(2) Uani 1 1 d .
H8 H 0.2772 0.7803 0.1337 0.042 Uiso 1 1 calc R
C9 C 0.1507(6) 0.7674(7) 0.1469(11) 0.034(2) Uani 1 1 d .
C3 C 0.3775(7) 0.2517(7) 0.2824(12) 0.041(2) Uani 1 1 d .
H3 H 0.4109 0.1947 0.3103 0.049 Uiso 1 1 calc R
C15 C 0.2593(8) 0.1337(7) 0.1869(15) 0.050(3) Uani 1 1 d .
H15A H 0.3047 0.0862 0.1698 0.075 Uiso 1 1 calc R
H15B H 0.2218 0.1337 0.0796 0.075 Uiso 1 1 calc R
H15C H 0.2285 0.1137 0.2923 0.075 Uiso 1 1 calc R
C14 C 0.1409(7) 0.8739(8) 0.1577(17) 0.055(3) Uani 1 1 d .
H14 H 0.1889 0.9153 0.1570 0.066 Uiso 1 1 calc R
C11 C 0.0002(6) 0.7577(9) 0.1438(15) 0.051(3) Uani 1 1 d .
C10 C 0.0767(6) 0.7103(8) 0.1387(15) 0.046(2) Uani 1 1 d .
H10 H 0.0793 0.6392 0.1298 0.055 Uiso 1 1 calc R
C13 C 0.0641(9) 0.9184(9) 0.169(2) 0.072(4) Uani 1 1 d .
H13 H 0.0604 0.9889 0.1854 0.087 Uiso 1 1 calc R
C12 C -0.0086(8) 0.8608(10) 0.1565(18) 0.065(3) Uani 1 1 d .
H12 H -0.0618 0.8912 0.1566 0.078 Uiso 1 1 calc R
C16 C 0.3901(8) 0.6054(10) -0.0427(15) 0.059(3) Uani 1 1 d .
H16A H 0.3614 0.5476 -0.0983 0.089 Uiso 1 1 calc R
H16B H 0.4500 0.5921 -0.0338 0.089 Uiso 1 1 calc R
H16C H 0.3794 0.6652 -0.1168 0.089 Uiso 1 1 calc R

loop_
_atom_site_aniso_label
_atom_site_aniso_U_11
_atom_site_aniso_U_22
_atom_site_aniso_U_33
_atom_site_aniso_U_23
_atom_site_aniso_U_13
_atom_site_aniso_U_12
S1 0.0271(12) 0.0315(12) 0.0352(12) -0.0017(9) -0.0009(9) -0.0017(9)
S2 0.0256(12) 0.0285(13) 0.088(2) 0.0037(12) -0.0040(12) -0.0001(10)
O1 0.023(3) 0.046(4) 0.068(5) 0.004(3) -0.001(3) 0.002(3)
O2 0.058(4) 0.047(4) 0.027(3) -0.013(3) 0.000(3) -0.009(3)
C2 0.033(5) 0.043(5) 0.025(4) 0.001(4) 0.002(3) 0.011(4)
N1 0.024(4) 0.032(4) 0.040(4) 0.005(3) 0.004(3) -0.001(3)
C6 0.032(5) 0.029(5) 0.035(5) 0.002(4) 0.007(4) 0.001(4)
C7 0.030(5) 0.031(5) 0.036(5) 0.004(4) 0.002(4) 0.001(4)
C1 0.035(5) 0.026(4) 0.032(5) 0.001(4) 0.004(4) -0.004(4)
C5 0.036(5) 0.034(5) 0.039(5) 0.000(4) 0.003(4) -0.002(4)
C4 0.054(6) 0.028(5) 0.039(5) -0.002(4) 0.009(4) 0.002(4)
F1 0.034(4) 0.092(6) 0.162(9) 0.001(6) 0.010(4) 0.002(4)
C8 0.033(5) 0.032(5) 0.037(5) 0.001(4) -0.006(4) -0.003(4)
C9 0.041(5) 0.034(5) 0.026(4) 0.003(4) 0.003(4) 0.007(4)
C3 0.058(6) 0.029(5) 0.035(5) 0.004(4) 0.005(4) 0.011(4)
C15 0.073(8) 0.024(5) 0.054(6) -0.004(4) 0.012(5) 0.003(5)
C14 0.051(7) 0.032(5) 0.082(8) 0.004(5) -0.007(6) 0.008(5)
C11 0.030(5) 0.062(7) 0.061(7) 0.010(6) -0.002(5) 0.000(5)
C10 0.035(5) 0.037(5) 0.067(7) 0.005(5) 0.000(5) 0.005(4)
C13 0.073(9) 0.039(6) 0.105(11) 0.004(7) 0.003(8) 0.025(6)
C12 0.048(7) 0.062(8) 0.085(9) 0.011(7) -0.003(6) 0.022(6)
C16 0.056(7) 0.071(8) 0.052(7) 0.013(6) 0.016(5) 0.008(6)

loop_
_atom_type_symbol
_atom_type_description
_atom_type_scat_dispersion_real
_atom_type_scat_dispersion_imag
_atom_type_scat_source
C C 0.0033 0.0016 'International Tables Vol C Tables 4.2.6.8 and 6.1.1.4'
H H 0.0000 0.0000 'International Tables Vol C Tables 4.2.6.8 and 6.1.1.4'
N N 0.0061 0.0033 'International Tables Vol C Tables 4.2.6.8 and 6.1.1.4'
O O 0.0106 0.0060 'International Tables Vol C Tables 4.2.6.8 and 6.1.1.4'
F F 0.0171 0.0103 'International Tables Vol C Tables 4.2.6.8 and 6.1.1.4'
S S 0.1246 0.1234 'International Tables Vol C Tables 4.2.6.8 and 6.1.1.4'

loop_
_geom_angle_atom_site_label_1
_geom_angle_atom_site_label_2
_geom_angle_atom_site_label_3
_geom_angle
O1 S1 O2 118.4(4)
O1 S1 N1 108.3(4)
O2 S1 N1 107.7(4)
O1 S1 C1 109.2(4)
O2 S1 C1 108.8(4)
N1 S1 C1 103.4(4)
C7 S2 C6 105.4(4)
C1 C2 C3 120.6(9)
C1 C2 H2 119.7
C3 C2 H2 119.7
C7 N1 C16 115.7(8)
C7 N1 S1 113.6(6)
C16 N1 S1 118.1(7)
C1 C6 C5 120.2(8)
C1 C6 S2 125.6(7)
C5 C6 S2 114.2(7)
C8 C7 N1 118.3(8)
C8 C7 S2 124.2(7)
N1 C7 S2 117.3(6)
C2 C1 C6 119.6(8)
C2 C1 S1 121.0(7)
C6 C1 S1 119.3(7)
C4 C5 C6 119.7(9)
C4 C5 H5 120.1
C6 C5 H5 120.1
C3 C4 C5 119.7(9)
C3 C4 C15 120.3(9)
C5 C4 C15 120.0(9)
C7 C8 C9 132.1(9)
C7 C8 H8 113.9
C9 C8 H8 113.9
C10 C9 C14 116.2(9)
C10 C9 C8 127.1(9)
C14 C9 C8 116.7(9)
C4 C3 C2 120.1(9)
C4 C3 H3 120.0
C2 C3 H3 120.0
C4 C15 H15A 109.5
C4 C15 H15B 109.5
H15A C15 H15B 109.5
C4 C15 H15C 109.5
H15A C15 H15C 109.5
H15B C15 H15C 109.5
C13 C14 C9 122.1(11)
C13 C14 H14 119.0
C9 C14 H14 119.0
F1 C11 C12 119.2(10)
F1 C11 C10 117.6(11)
C12 C11 C10 123.2(11)
C11 C10 C9 120.2(10)
C11 C10 H10 119.9
C9 C10 H10 119.9
C14 C13 C12 120.8(12)
C14 C13 H13 119.6
C12 C13 H13 119.6
C11 C12 C13 117.5(11)
C11 C12 H12 121.3
C13 C12 H12 121.3
N1 C16 H16A 109.5
N1 C16 H16B 109.5
H16A C16 H16B 109.5
N1 C16 H16C 109.5
H16A C16 H16C 109.5
H16B C16 H16C 109.5

loop_
_geom_bond_atom_site_label_1
_geom_bond_atom_site_label_2
_geom_bond_distance
S1 O1 1.419(7)
S1 O2 1.420(7)
S1 N1 1.617(7)
S1 C1 1.745(9)
S2 C7 1.762(9)
S2 C6 1.770(9)
C2 C1 1.369(12)
C2 C3 1.382(13)
C2 H2 0.9300
N1 C7 1.444(11)
N1 C16 1.460(13)
C6 C1 1.379(13)
C6 C5 1.388(13)
C7 C8 1.333(12)
C5 C4 1.385(13)
C5 H5 0.9300
C4 C3 1.376(14)
C4 C15 1.500(13)
F1 C11 1.348(13)
C8 C9 1.444(12)
C8 H8 0.9300
C9 C10 1.385(13)
C9 C14 1.401(14)
C3 H3 0.9300
C15 H15A 0.9600
C15 H15B 0.9600
C15 H15C 0.9600
C14 C13 1.350(16)
C14 H14 0.9300
C11 C12 1.355(17)
C11 C10 1.358(14)
C10 H10 0.9300
C13 C12 1.371(18)
C13 H13 0.9300
C12 H12 0.9300
C16 H16A 0.9600
C16 H16B 0.9600
C16 H16C 0.9600
